data_7208321
loop_
_publ_author_name
'Zhou, Fei-Xia'
'Zheng, Zheng'
'Zhou, Hong-Ping'
'Ke, Wei-Zai'
'Wang, Jian-Qing'
'Yu, Zhi-Peng'
'Jin, Feng'
'Yang, Jia-Xiang'
'Wu, Jie-Ying'
'Tian, Yu-Peng'

_publ_section_title
;
 A new 2,2&#x2032;:6&#x2032;,2&#x2032;&#x2032;-terpyridine-based ligand
 and its complexes: structures, photophysical properties and DFT
 calculations to evaluate the halogen effect on the TPA
;
_journal_issue 17
_journal_name_full CrystEngComm
_journal_page_first 5613
_journal_paper_doi 10.1039/c2ce25467k
_journal_volume 14
_journal_year 2012
_chemical_formula_sum 'C34 H22 Cl3 N8 S2 Zn'
_chemical_formula_weight 778.44
_chemical_name_systematic
;
?
;
_space_group_IT_number 14
_symmetry_cell_setting monoclinic
_symmetry_space_group_name_Hall '-P 2yn'
_symmetry_space_group_name_H-M 'P 1 21/n 1'
_atom_sites_solution_hydrogens geom
_atom_sites_solution_primary direct
_atom_sites_solution_secondary difmap
_audit_creation_method SHELXL-97
_cell_angle_alpha 90.00
_cell_angle_beta 115.5360(10)
_cell_angle_gamma 90.00
_cell_formula_units_Z 8
_cell_length_a 16.4590(14)
_cell_length_b 26.123(2)
_cell_length_c 17.6798(15)
_cell_measurement_reflns_used 4446
_cell_measurement_temperature 298(2)
_cell_measurement_theta_max 18.77
_cell_measurement_theta_min 2.24
_cell_volume 6859.0(10)
_computing_cell_refinement 'Bruker SMART'
_computing_data_collection 'Bruker SMART'
_computing_data_reduction 'Bruker SAINT'
_computing_molecular_graphics 'Bruker SHELXTL'
_computing_publication_material 'Bruker SHELXTL'
_computing_structure_refinement 'SHELXL-97 (Sheldrick, 1997)'
_computing_structure_solution 'SHELXS-97 (Sheldrick, 1990)'
_diffrn_ambient_temperature 298(2)
_diffrn_measured_fraction_theta_full 0.985
_diffrn_measured_fraction_theta_max 0.985
_diffrn_measurement_device_type 'CCD area detector'
_diffrn_measurement_method 'phi and omega scans'
_diffrn_radiation_monochromator graphite
_diffrn_radiation_source 'fine-focus sealed tube'
_diffrn_radiation_type MoK\a
_diffrn_radiation_wavelength 0.71073
_diffrn_reflns_av_R_equivalents 0.0701
_diffrn_reflns_av_sigmaI/netI 0.0892
_diffrn_reflns_limit_h_max 19
_diffrn_reflns_limit_h_min -17
_diffrn_reflns_limit_k_max 31
_diffrn_reflns_limit_k_min -29
_diffrn_reflns_limit_l_max 19
_diffrn_reflns_limit_l_min -21
_diffrn_reflns_number 40976
_diffrn_reflns_theta_full 25.00
_diffrn_reflns_theta_max 25.00
_diffrn_reflns_theta_min 1.41
_exptl_absorpt_coefficient_mu 1.110
_exptl_absorpt_correction_type none
_exptl_crystal_density_diffrn 1.508
_exptl_crystal_density_method 'not measured'
_exptl_crystal_F_000 3160
_exptl_crystal_size_max 0.3
_exptl_crystal_size_mid 0.2
_exptl_crystal_size_min 0.1
_refine_diff_density_max 1.509
_refine_diff_density_min -0.874
_refine_diff_density_rms 0.128
_refine_ls_extinction_coef 0.0010(5)
_refine_ls_extinction_expression Fc^*^=kFc[1+0.001xFc^2^\l^3^/sin(2\q)]^-1/4^
_refine_ls_extinction_method SHELXL
_refine_ls_goodness_of_fit_ref 1.127
_refine_ls_hydrogen_treatment constr
_refine_ls_matrix_type full
_refine_ls_number_parameters 866
_refine_ls_number_reflns 11889
_refine_ls_number_restraints 3
_refine_ls_restrained_S_all 1.127
_refine_ls_R_factor_all 0.2210
_refine_ls_R_factor_gt 0.1086
_refine_ls_shift/su_max 0.053
_refine_ls_shift/su_mean 0.009
_refine_ls_structure_factor_coef Fsqd
_refine_ls_weighting_details 'calc w=1/[\s^2^(Fo^2^)+(0.2000P)^2^+0.0000P] where P=(Fo^2^+2Fc^2^)/3'
_refine_ls_weighting_scheme calc
_refine_ls_wR_factor_gt 0.3013
_refine_ls_wR_factor_ref 0.3857
_reflns_number_gt 4762
_reflns_number_total 11889
_reflns_threshold_expression >2sigma(I)
_cod_data_source_file c2ce25467k.txt
_cod_data_source_block 40
_cod_depositor_comments
;
The following automatic conversions were performed:

'_symmetry_cell_setting' value 'Monoclinic' changed to 'monoclinic'
according to /home/saulius/struct/CIF-dictionaries/cif_core.dic
dictionary named 'cif_core.dic' version 2.4.1 from 2010-06-29.

Automatic conversion script
Id: cif_fix_values 1891 2012-01-12 08:04:46Z andrius 
;
_cod_original_sg_symbol_H-M 'P2(1)/n '
_cod_database_code 7208321

loop_
_symmetry_equiv_pos_as_xyz
'x, y, z'
'-x+1/2, y+1/2, -z+1/2'
'-x, -y, -z'
'x-1/2, -y-1/2, z-1/2'

loop_
_atom_site_label
_atom_site_type_symbol
_atom_site_fract_x
_atom_site_fract_y
_atom_site_fract_z
_atom_site_U_iso_or_equiv
_atom_site_adp_type
_atom_site_occupancy
_atom_site_symmetry_multiplicity
_atom_site_calc_flag
_atom_site_refinement_flags
C1 C 0.8874(8) -0.0119(5) 1.4768(8) 0.104(4) Uani 1 1 d .
H1 H 0.8788 -0.0087 1.5252 0.125 Uiso 1 1 calc R
C2 C 0.9064(8) -0.0460(4) 1.3814(8) 0.100(4) Uani 1 1 d .
H2 H 0.9150 -0.0696 1.3462 0.121 Uiso 1 1 calc R
C3 C 0.9124(8) 0.0339(4) 1.3048(6) 0.085(3) Uani 1 1 d .
C4 C 0.8917(8) 0.0132(4) 1.2287(6) 0.093(3) Uani 1 1 d .
H4 H 0.8700 -0.0201 1.2184 0.112 Uiso 1 1 calc R
C5 C 0.9405(10) 0.0849(4) 1.3203(8) 0.112(4) Uani 1 1 d .
H5 H 0.9516 0.1005 1.3711 0.135 Uiso 1 1 calc R
C6 C 0.9515(11) 0.1121(5) 1.2557(11) 0.141(6) Uani 1 1 d .
H6 H 0.9730 0.1455 1.2655 0.169 Uiso 1 1 calc R
C7 C 0.9309(9) 0.0898(6) 1.1779(7) 0.108(4) Uani 1 1 d .
C8 C 0.9013(9) 0.0393(5) 1.1667(8) 0.105(4) Uani 1 1 d .
H8 H 0.8878 0.0231 1.1158 0.126 Uiso 1 1 calc R
C9 C 0.9405(11) 0.1153(6) 1.1080(10) 0.138(6) Uani 1 1 d .
H9 H 0.9345 0.0938 1.0639 0.166 Uiso 1 1 calc R
C10 C 0.9538(11) 0.1562(7) 1.0995(12) 0.148(6) Uani 1 1 d .
H10 H 0.9619 0.1771 1.1447 0.178 Uiso 1 1 calc R
C11 C 0.9611(11) 0.1840(8) 1.0270(9) 0.130(5) Uani 1 1 d .
C12 C 0.9822(13) 0.1596(6) 0.9706(11) 0.162(7) Uani 1 1 d .
H12 H 0.9990 0.1253 0.9798 0.195 Uiso 1 1 calc R
C13 C 0.9801(14) 0.1839(6) 0.8975(10) 0.169(7) Uani 1 1 d .
H13 H 0.9904 0.1651 0.8578 0.203 Uiso 1 1 calc R
C14 C 0.9631(8) 0.2344(4) 0.8870(8) 0.094(3) Uani 1 1 d .
C15 C 0.9520(9) 0.2580(5) 0.9489(8) 0.107(4) Uani 1 1 d .
H15 H 0.9434 0.2933 0.9459 0.128 Uiso 1 1 calc R
C16 C 0.9529(10) 0.2321(7) 1.0175(9) 0.137(6) Uani 1 1 d .
H16 H 0.9471 0.2512 1.0592 0.165 Uiso 1 1 calc R
C17 C 0.9574(8) 0.2622(4) 0.8114(7) 0.085(3) Uani 1 1 d .
C18 C 0.9593(7) 0.2371(4) 0.7442(7) 0.081(3) Uani 1 1 d .
H18 H 0.9639 0.2016 0.7464 0.097 Uiso 1 1 calc R
C19 C 0.9544(7) 0.2619(4) 0.6728(6) 0.076(3) Uani 1 1 d .
C20 C 0.9533(7) 0.3155(4) 0.8079(7) 0.085(3) Uani 1 1 d .
H20 H 0.9551 0.3344 0.8531 0.102 Uiso 1 1 calc R
C21 C 0.9466(7) 0.3396(4) 0.7360(7) 0.079(3) Uani 1 1 d .
C22 C 0.9390(7) 0.3971(4) 0.7231(7) 0.084(3) Uani 1 1 d .
C23 C 0.9314(9) 0.4298(4) 0.7789(8) 0.111(4) Uani 1 1 d .
H23 H 0.9316 0.4185 0.8288 0.133 Uiso 1 1 calc R
C24 C 0.9234(11) 0.4804(5) 0.7576(10) 0.144(6) Uani 1 1 d .
H24 H 0.9171 0.5044 0.7936 0.172 Uiso 1 1 calc R
C25 C 0.9243(11) 0.4959(6) 0.6864(11) 0.141(6) Uani 1 1 d .
H25 H 0.9199 0.5306 0.6737 0.169 Uiso 1 1 calc R
C26 C 0.9316(9) 0.4614(5) 0.6315(9) 0.114(4) Uani 1 1 d .
H26 H 0.9316 0.4725 0.5815 0.137 Uiso 1 1 calc R
C27 C 0.9512(7) 0.2392(4) 0.5963(7) 0.081(3) Uani 1 1 d .
C28 C 0.9468(8) 0.1863(4) 0.5811(7) 0.096(3) Uani 1 1 d .
H28 H 0.9455 0.1634 0.6209 0.115 Uiso 1 1 calc R
C29 C 0.9445(10) 0.1689(4) 0.5078(8) 0.110(4) Uani 1 1 d .
H29 H 0.9429 0.1340 0.4973 0.132 Uiso 1 1 calc R
C30 C 0.9444(10) 0.2037(5) 0.4491(8) 0.119(4) Uani 1 1 d .
H30 H 0.9417 0.1927 0.3980 0.143 Uiso 1 1 calc R
C31 C 0.9484(9) 0.2533(5) 0.4672(8) 0.107(4) Uani 1 1 d .
H31 H 0.9489 0.2765 0.4274 0.129 Uiso 1 1 calc R
C32 C 0.7661(9) 0.3701(3) 0.4022(7) 0.082(3) Uani 1 1 d .
C33 C 1.0907(9) 0.4074(5) 0.5376(7) 0.098(4) Uani 1 1 d .
C39 C 0.6795(11) 0.4476(5) -0.4692(9) 0.122(5) Uani 1 1 d .
H39 H 0.6980 0.4440 -0.5117 0.146 Uiso 1 1 calc R
C40 C 0.6207(11) 0.4796(5) -0.3963(9) 0.134(5) Uani 1 1 d .
H40 H 0.5895 0.5013 -0.3765 0.161 Uiso 1 1 calc R
C41 C 0.6833(7) 0.4176(4) -0.2786(7) 0.081(3) Uani 1 1 d .
C42 C 0.7117(9) 0.3661(4) -0.2628(8) 0.103(4) Uani 1 1 d .
H42 H 0.7280 0.3479 -0.2992 0.124 Uiso 1 1 calc R
C43 C 0.7140(9) 0.3440(4) -0.1904(7) 0.104(4) Uani 1 1 d .
H43 H 0.7281 0.3094 -0.1808 0.124 Uiso 1 1 calc R
C44 C 0.6962(7) 0.3713(4) -0.1318(6) 0.077(3) Uani 1 1 d .
C45 C 0.6763(10) 0.4194(5) -0.1494(8) 0.119(5) Uani 1 1 d .
H45 H 0.6673 0.4389 -0.1096 0.143 Uiso 1 1 calc R
C46 C 0.6674(10) 0.4443(4) -0.2214(7) 0.112(4) Uani 1 1 d .
H46 H 0.6508 0.4786 -0.2301 0.134 Uiso 1 1 calc R
C47 C 0.6970(7) 0.3477(5) -0.0541(7) 0.089(3) Uani 1 1 d .
H47 H 0.6816 0.3685 -0.0196 0.107 Uiso 1 1 calc R
C48 C 0.7177(8) 0.2998(5) -0.0311(7) 0.094(3) Uani 1 1 d .
H48 H 0.7353 0.2803 -0.0654 0.113 Uiso 1 1 calc R
C49 C 0.7167(8) 0.2731(5) 0.0412(7) 0.087(3) Uani 1 1 d .
C50 C 0.7405(8) 0.2232(5) 0.0559(7) 0.097(4) Uani 1 1 d .
H50 H 0.7600 0.2065 0.0202 0.117 Uiso 1 1 calc R
C51 C 0.7370(7) 0.1960(5) 0.1210(7) 0.092(3) Uani 1 1 d .
H51 H 0.7532 0.1616 0.1282 0.110 Uiso 1 1 calc R
C52 C 0.7086(7) 0.2206(4) 0.1775(6) 0.079(3) Uani 1 1 d .
C53 C 0.6853(8) 0.2729(4) 0.1633(7) 0.090(3) Uani 1 1 d .
H53 H 0.6675 0.2904 0.1995 0.107 Uiso 1 1 calc R
C54 C 0.6884(9) 0.2980(5) 0.0970(7) 0.105(4) Uani 1 1 d .
H54 H 0.6716 0.3323 0.0882 0.125 Uiso 1 1 calc R
C55 C 0.7042(7) 0.1921(4) 0.2484(6) 0.074(3) Uani 1 1 d .
C56 C 0.6959(7) 0.1380(4) 0.2466(6) 0.080(3) Uani 1 1 d .
H56 H 0.6950 0.1195 0.2012 0.096 Uiso 1 1 calc R
C57 C 0.6892(6) 0.1127(4) 0.3123(6) 0.072(3) Uani 1 1 d .
C58 C 0.7038(7) 0.2174(4) 0.3182(6) 0.079(3) Uani 1 1 d .
H58 H 0.7075 0.2529 0.3219 0.095 Uiso 1 1 calc R
C59 C 0.6979(6) 0.1887(4) 0.3813(6) 0.073(3) Uani 1 1 d .
C60 C 0.6774(7) 0.0557(4) 0.3129(7) 0.075(3) Uani 1 1 d .
C61 C 0.6777(8) 0.0244(4) 0.2515(7) 0.096(3) Uani 1 1 d .
H61 H 0.6821 0.0372 0.2043 0.115 Uiso 1 1 calc R
C62 C 0.6707(10) -0.0301(5) 0.2637(10) 0.124(5) Uani 1 1 d .
H62 H 0.6738 -0.0538 0.2256 0.148 Uiso 1 1 calc R
C63 C 0.6594(11) -0.0461(5) 0.3331(10) 0.125(5) Uani 1 1 d .
H63 H 0.6512 -0.0806 0.3410 0.151 Uiso 1 1 calc R
C64 C 0.6605(8) -0.0105(5) 0.3898(8) 0.101(4) Uani 1 1 d .
H64 H 0.6534 -0.0219 0.4365 0.121 Uiso 1 1 calc R
C65 C 0.7009(7) 0.2125(4) 0.4598(6) 0.084(3) Uani 1 1 d .
C66 C 0.7036(8) 0.2643(4) 0.4746(6) 0.090(3) Uani 1 1 d .
H66 H 0.7028 0.2875 0.4343 0.107 Uiso 1 1 calc R
C67 C 0.7075(9) 0.2811(5) 0.5480(8) 0.107(4) Uani 1 1 d .
H67 H 0.7112 0.3160 0.5590 0.128 Uiso 1 1 calc R
C68 C 0.7059(9) 0.2476(5) 0.6065(7) 0.109(4) Uani 1 1 d .
H68 H 0.7081 0.2586 0.6574 0.130 Uiso 1 1 calc R
C69 C 0.7011(10) 0.1967(5) 0.5861(8) 0.122(5) Uani 1 1 d .
H69 H 0.7011 0.1734 0.6258 0.146 Uiso 1 1 calc R
C70 C 0.5177(10) 0.0923(5) 0.5053(8) 0.107(4) Uani 1 1 d .
C71 C 0.8508(9) 0.0771(4) 0.6387(8) 0.079(3) Uani 1 1 d .
C90 C 0.770(2) 0.1204(8) 0.8112(12) 0.250(14) Uani 1 1 d .
H90 H 0.8313 0.1132 0.8177 0.300 Uiso 1 1 calc R
C104 C 0.0236(10) 0.3240(3) 0.2543(7) 0.64(6) Uani 1 1 d D
H104 H 0.0262 0.3414 0.2063 0.763 Uiso 1 1 d R
Cl1 Cl 0.7473(6) 0.1872(2) 0.8084(4) 0.253(3) Uani 1 1 d .
Cl2 Cl 0.6897(6) 0.0917(3) 0.7256(5) 0.265(4) Uani 1 1 d .
Cl3 Cl 0.7520(7) 0.0993(3) 0.9012(5) 0.299(4) Uani 1 1 d .
Cl4 Cl 0.0216(12) 0.3557(3) 0.3401(6) 0.416(9) Uani 1 1 d D
Cl5 Cl 0.0426(8) 0.2604(3) 0.2862(6) 0.341(6) Uani 1 1 d D
Cl6 Cl -0.0866(10) 0.3062(6) 0.2310(10) 0.479(10) Uani 1 1 d D
N1 N 0.9031(6) 0.0048(3) 1.3693(5) 0.080(2) Uani 1 1 d .
N2 N 0.8918(6) 0.0285(3) 1.4331(6) 0.087(2) Uani 1 1 d .
N3 N 0.8965(7) -0.0583(4) 1.4463(6) 0.100(3) Uani 1 1 d .
N4 N 0.9483(5) 0.3147(3) 0.6702(5) 0.076(2) Uani 1 1 d .
N5 N 0.9517(6) 0.2720(3) 0.5387(6) 0.088(3) Uani 1 1 d .
N6 N 0.9384(6) 0.4130(3) 0.6500(6) 0.091(3) Uani 1 1 d .
N7 N 0.8274(7) 0.3667(4) 0.4641(6) 0.098(3) Uani 1 1 d .
N8 N 1.0402(8) 0.3820(4) 0.5455(6) 0.105(3) Uani 1 1 d .
N9 N 0.6693(7) 0.4401(3) -0.3561(6) 0.091(3) Uani 1 1 d .
N10 N 0.7063(8) 0.4178(4) -0.4043(6) 0.109(3) Uani 1 1 d .
N11 N 0.6234(11) 0.4834(5) -0.4689(8) 0.156(5) Uani 1 1 d .
N12 N 0.6916(5) 0.1378(3) 0.3783(5) 0.073(2) Uani 1 1 d .
N13 N 0.6709(6) 0.0391(3) 0.3831(5) 0.081(2) Uani 1 1 d .
N14 N 0.6964(7) 0.1778(3) 0.5149(6) 0.092(3) Uani 1 1 d .
N15 N 0.5764(9) 0.0850(5) 0.4931(7) 0.117(4) Uani 1 1 d .
N16 N 0.7931(8) 0.0743(4) 0.5726(7) 0.101(3) Uani 1 1 d .
S1 S 0.6752(3) 0.37289(14) 0.3180(2) 0.1333(15) Uani 1 1 d .
S2 S 1.1711(3) 0.44294(19) 0.5350(3) 0.1569(18) Uani 1 1 d .
S3 S 0.4351(5) 0.1062(3) 0.5244(7) 0.281(5) Uani 1 1 d .
S4 S 0.9334(2) 0.08027(13) 0.7307(2) 0.1162(12) Uani 1 1 d .
Zn1 Zn 0.94265(9) 0.35362(5) 0.56552(8) 0.0850(5) Uani 1 1 d .
Zn2 Zn 0.68544(9) 0.09684(5) 0.47577(7) 0.0862(5) Uani 1 1 d .

loop_
_atom_site_aniso_label
_atom_site_aniso_U_11
_atom_site_aniso_U_22
_atom_site_aniso_U_33
_atom_site_aniso_U_23
_atom_site_aniso_U_13
_atom_site_aniso_U_12
C1 0.127(10) 0.110(10) 0.087(8) 0.015(8) 0.055(7) -0.001(8)
C2 0.145(11) 0.075(8) 0.086(8) 0.014(6) 0.054(8) 0.012(7)
C3 0.118(8) 0.069(7) 0.063(7) 0.012(5) 0.036(6) 0.005(6)
C4 0.143(10) 0.076(7) 0.057(6) 0.006(6) 0.040(6) 0.003(6)
C5 0.184(13) 0.072(8) 0.086(8) 0.020(6) 0.062(8) -0.002(8)
C6 0.174(14) 0.083(9) 0.151(14) 0.042(9) 0.057(11) -0.010(9)
C7 0.137(11) 0.145(13) 0.052(7) 0.029(8) 0.049(7) 0.035(9)
C8 0.147(11) 0.099(10) 0.074(8) 0.011(7) 0.052(8) 0.016(8)
C9 0.171(14) 0.090(10) 0.129(13) 0.041(9) 0.042(10) -0.008(10)
C10 0.136(13) 0.140(15) 0.165(16) 0.021(13) 0.061(11) 0.009(11)
C11 0.171(14) 0.162(16) 0.080(9) 0.034(11) 0.074(9) 0.017(12)
C12 0.233(19) 0.123(13) 0.141(15) 0.065(11) 0.089(14) 0.030(12)
C13 0.29(2) 0.099(11) 0.125(12) 0.047(9) 0.095(14) 0.020(12)
C14 0.124(9) 0.067(7) 0.090(8) 0.021(6) 0.045(7) 0.002(6)
C15 0.128(10) 0.123(10) 0.085(8) 0.025(8) 0.059(8) 0.027(8)
C16 0.163(14) 0.161(15) 0.099(10) 0.059(11) 0.066(9) 0.019(12)
C17 0.107(8) 0.075(7) 0.084(8) 0.014(6) 0.051(6) 0.010(6)
C18 0.107(8) 0.057(6) 0.090(7) 0.023(6) 0.054(6) -0.008(5)
C19 0.087(7) 0.064(6) 0.077(7) 0.020(5) 0.035(5) 0.004(5)
C20 0.117(8) 0.067(7) 0.080(7) 0.017(5) 0.051(6) 0.004(6)
C21 0.085(7) 0.063(6) 0.080(7) 0.001(6) 0.027(6) 0.004(5)
C22 0.108(8) 0.070(7) 0.082(7) 0.014(6) 0.049(7) 0.014(6)
C23 0.145(11) 0.072(8) 0.092(9) 0.002(7) 0.028(8) 0.019(7)
C24 0.211(16) 0.068(9) 0.125(12) -0.001(8) 0.047(11) 0.027(9)
C25 0.210(16) 0.076(9) 0.136(13) 0.034(9) 0.074(12) 0.023(9)
C26 0.165(12) 0.067(8) 0.119(10) 0.014(8) 0.068(9) 0.011(8)
C27 0.093(7) 0.072(7) 0.074(7) 0.013(6) 0.032(6) 0.006(5)
C28 0.134(10) 0.076(8) 0.092(8) 0.000(6) 0.062(7) -0.003(7)
C29 0.183(13) 0.067(7) 0.098(9) -0.012(7) 0.078(9) -0.012(8)
C30 0.177(13) 0.102(10) 0.103(10) 0.009(8) 0.084(10) 0.004(9)
C31 0.177(13) 0.078(8) 0.092(9) 0.013(7) 0.081(9) 0.006(8)
C32 0.128(10) 0.052(6) 0.059(6) 0.006(5) 0.035(7) 0.009(6)
C33 0.110(10) 0.113(10) 0.070(7) 0.036(7) 0.039(7) 0.008(8)
C39 0.192(15) 0.086(9) 0.119(11) 0.016(8) 0.096(11) 0.022(9)
C40 0.212(16) 0.110(10) 0.124(11) 0.047(9) 0.114(11) 0.053(11)
C41 0.113(8) 0.060(6) 0.074(7) 0.007(5) 0.044(6) 0.000(5)
C42 0.170(12) 0.073(7) 0.099(9) 0.005(6) 0.088(9) 0.012(7)
C43 0.174(12) 0.073(7) 0.083(8) 0.018(6) 0.072(8) 0.028(7)
C44 0.112(8) 0.067(7) 0.066(6) 0.007(5) 0.050(6) 0.009(6)
C45 0.204(15) 0.087(9) 0.105(10) -0.008(7) 0.103(10) 0.010(9)
C46 0.222(14) 0.069(7) 0.084(8) 0.005(6) 0.103(9) 0.021(8)
C47 0.102(8) 0.099(9) 0.077(7) -0.007(6) 0.049(6) 0.004(7)
C48 0.116(9) 0.099(9) 0.073(7) 0.013(6) 0.045(7) 0.008(7)
C49 0.116(9) 0.092(8) 0.070(7) -0.005(6) 0.056(6) -0.012(7)
C50 0.148(11) 0.091(8) 0.078(7) 0.019(6) 0.072(7) 0.021(7)
C51 0.108(9) 0.094(8) 0.082(7) 0.007(6) 0.048(7) 0.002(7)
C52 0.086(7) 0.092(8) 0.066(6) 0.011(6) 0.040(6) -0.005(6)
C53 0.127(9) 0.083(8) 0.086(8) 0.002(6) 0.072(7) 0.009(7)
C54 0.156(11) 0.079(7) 0.088(8) 0.023(6) 0.062(8) 0.001(7)
C55 0.086(7) 0.083(7) 0.061(6) -0.004(5) 0.039(5) -0.007(5)
C56 0.100(8) 0.074(7) 0.065(6) -0.007(5) 0.035(6) -0.003(6)
C57 0.073(6) 0.090(7) 0.057(6) 0.005(5) 0.031(5) -0.005(5)
C58 0.094(7) 0.074(6) 0.074(7) -0.002(5) 0.041(6) -0.001(5)
C59 0.087(7) 0.086(7) 0.060(6) -0.004(5) 0.045(5) -0.016(6)
C60 0.094(7) 0.060(6) 0.084(7) -0.011(5) 0.052(6) -0.012(5)
C61 0.132(10) 0.088(8) 0.077(7) -0.007(6) 0.055(7) 0.000(7)
C62 0.160(12) 0.076(9) 0.130(12) -0.024(8) 0.057(10) -0.007(8)
C63 0.188(14) 0.063(8) 0.138(12) 0.008(8) 0.082(11) -0.007(8)
C64 0.135(10) 0.079(8) 0.096(8) 0.004(7) 0.056(8) -0.018(7)
C65 0.113(8) 0.080(7) 0.065(6) 0.005(6) 0.045(6) -0.006(6)
C66 0.138(10) 0.067(7) 0.071(7) -0.008(5) 0.052(7) -0.005(6)
C67 0.149(11) 0.069(7) 0.104(9) -0.012(7) 0.057(8) 0.002(7)
C68 0.172(12) 0.087(9) 0.076(8) -0.010(7) 0.063(8) -0.001(8)
C69 0.189(14) 0.097(10) 0.094(9) 0.020(8) 0.075(9) 0.012(9)
C70 0.124(11) 0.126(11) 0.098(9) 0.023(8) 0.072(9) -0.015(9)
C71 0.116(9) 0.052(6) 0.091(8) 0.001(5) 0.065(8) -0.001(6)
C90 0.43(4) 0.19(2) 0.131(15) -0.048(14) 0.12(2) -0.17(2)
C104 0.56(6) 0.40(5) 1.32(15) -0.62(8) 0.76(9) -0.31(5)
Cl1 0.356(9) 0.165(5) 0.196(6) -0.007(4) 0.078(6) -0.020(6)
Cl2 0.342(9) 0.270(8) 0.205(6) -0.050(6) 0.138(7) -0.133(7)
Cl3 0.372(11) 0.282(9) 0.185(6) 0.024(6) 0.065(7) -0.066(8)
Cl4 0.88(3) 0.135(5) 0.220(8) -0.016(5) 0.219(12) -0.053(9)
Cl5 0.434(13) 0.130(5) 0.351(11) 0.021(6) 0.068(10) 0.016(6)
Cl6 0.50(2) 0.367(16) 0.49(2) 0.147(16) 0.136(18) -0.032(15)
N1 0.107(6) 0.065(5) 0.062(5) 0.010(4) 0.031(5) 0.003(4)
N2 0.123(7) 0.080(6) 0.081(6) 0.015(5) 0.065(5) 0.015(5)
N3 0.137(8) 0.085(7) 0.084(7) 0.018(6) 0.053(6) 0.002(6)
N4 0.094(6) 0.058(5) 0.073(5) 0.009(4) 0.032(4) 0.001(4)
N5 0.125(7) 0.075(6) 0.079(6) 0.012(5) 0.059(5) 0.007(5)
N6 0.119(7) 0.062(6) 0.093(7) 0.018(5) 0.047(6) 0.006(5)
N7 0.111(8) 0.095(7) 0.084(7) 0.020(5) 0.038(6) -0.001(5)
N8 0.127(8) 0.105(8) 0.091(7) 0.011(6) 0.056(6) -0.022(6)
N9 0.135(8) 0.061(5) 0.090(6) 0.010(5) 0.060(6) 0.010(5)
N10 0.177(10) 0.095(7) 0.084(7) 0.018(6) 0.083(7) 0.026(7)
N11 0.259(16) 0.137(10) 0.116(9) 0.068(8) 0.123(10) 0.055(11)
N12 0.093(6) 0.061(5) 0.071(5) -0.011(4) 0.041(4) -0.007(4)
N13 0.100(6) 0.068(6) 0.079(6) 0.004(4) 0.042(5) -0.005(4)
N14 0.144(8) 0.084(6) 0.069(6) -0.004(5) 0.066(6) -0.004(5)
N15 0.145(10) 0.133(9) 0.105(8) -0.021(6) 0.084(8) -0.027(8)
N16 0.139(9) 0.085(6) 0.075(6) -0.002(5) 0.041(6) -0.004(6)
S1 0.180(4) 0.096(2) 0.079(2) 0.0199(18) 0.014(2) 0.003(2)
S2 0.160(4) 0.172(4) 0.143(3) 0.057(3) 0.069(3) -0.036(3)
S3 0.210(6) 0.247(7) 0.491(14) 0.171(8) 0.250(8) 0.063(5)
S4 0.129(3) 0.102(2) 0.097(2) 0.0170(19) 0.030(2) -0.010(2)
Zn1 0.1065(10) 0.0745(8) 0.0782(9) 0.0222(6) 0.0437(7) 0.0016(7)
Zn2 0.1186(11) 0.0782(8) 0.0720(8) 0.0050(6) 0.0508(7) -0.0095(7)

loop_
_atom_type_symbol
_atom_type_description
_atom_type_scat_dispersion_real
_atom_type_scat_dispersion_imag
_atom_type_scat_source
C C 0.0033 0.0016 'International Tables Vol C Tables 4.2.6.8 and 6.1.1.4'
H H 0.0000 0.0000 'International Tables Vol C Tables 4.2.6.8 and 6.1.1.4'
N N 0.0061 0.0033 'International Tables Vol C Tables 4.2.6.8 and 6.1.1.4'
S S 0.1246 0.1234 'International Tables Vol C Tables 4.2.6.8 and 6.1.1.4'
Zn Zn 0.2839 1.4301 'International Tables Vol C Tables 4.2.6.8 and 6.1.1.4'
Cl Cl 0.1484 0.1585 'International Tables Vol C Tables 4.2.6.8 and 6.1.1.4'

loop_
_geom_angle_atom_site_label_1
_geom_angle_atom_site_label_2
_geom_angle_atom_site_label_3
_geom_angle
N2 C1 N3 115.9(11)
N2 C1 H1 122.1
N3 C1 H1 122.1
N3 C2 N1 112.5(11)
N3 C2 H2 123.7
N1 C2 H2 123.7
C4 C3 C5 119.8(10)
C4 C3 N1 120.8(10)
C5 C3 N1 119.4(10)
C3 C4 C8 122.5(11)
C3 C4 H4 118.8
C8 C4 H4 118.8
C3 C5 C6 117.6(12)
C3 C5 H5 121.2
C6 C5 H5 121.2
C7 C6 C5 121.6(13)
C7 C6 H6 119.2
C5 C6 H6 119.2
C8 C7 C6 117.3(12)
C8 C7 C9 117.8(13)
C6 C7 C9 124.9(15)
C4 C8 C7 121.1(12)
C4 C8 H8 119.5
C7 C8 H8 119.5
C10 C9 C7 130(2)
C10 C9 H9 114.9
C7 C9 H9 114.9
C9 C10 C11 132(2)
C9 C10 H10 114.2
C11 C10 H10 114.2
C16 C11 C12 114.7(15)
C16 C11 C10 122.8(17)
C12 C11 C10 122.4(18)
C11 C12 C13 123.1(16)
C11 C12 H12 118.5
C13 C12 H12 118.5
C14 C13 C12 119.0(16)
C14 C13 H13 120.5
C12 C13 H13 120.5
C15 C14 C13 115.7(13)
C15 C14 C17 122.3(11)
C13 C14 C17 122.0(13)
C14 C15 C16 122.7(14)
C14 C15 H15 118.7
C16 C15 H15 118.7
C11 C16 C15 124.2(17)
C11 C16 H16 117.9
C15 C16 H16 117.9
C18 C17 C20 117.3(10)
C18 C17 C14 122.1(10)
C20 C17 C14 120.6(11)
C17 C18 C19 123.4(10)
C17 C18 H18 118.3
C19 C18 H18 118.3
N4 C19 C18 118.0(10)
N4 C19 C27 113.8(9)
C18 C19 C27 128.1(10)
C21 C20 C17 118.8(11)
C21 C20 H20 120.6
C17 C20 H20 120.6
N4 C21 C20 123.5(9)
N4 C21 C22 112.3(9)
C20 C21 C22 124.1(10)
C23 C22 N6 122.7(10)
C23 C22 C21 122.9(10)
N6 C22 C21 114.4(10)
C22 C23 C24 116.1(13)
C22 C23 H23 122.0
C24 C23 H23 122.0
C25 C24 C23 121.1(15)
C25 C24 H24 119.4
C23 C24 H24 119.4
C24 C25 C26 120.8(13)
C24 C25 H25 119.6
C26 C25 H25 119.6
N6 C26 C25 119.2(13)
N6 C26 H26 120.4
C25 C26 H26 120.4
N5 C27 C28 120.2(10)
N5 C27 C19 116.0(9)
C28 C27 C19 123.8(10)
C29 C28 C27 119.3(11)
C29 C28 H28 120.4
C27 C28 H28 120.3
C28 C29 C30 119.3(11)
C28 C29 H29 120.4
C30 C29 H29 120.4
C31 C30 C29 118.5(12)
C31 C30 H30 120.7
C29 C30 H30 120.7
C30 C31 N5 124.2(11)
C30 C31 H31 117.9
N5 C31 H31 117.9
N7 C32 S1 175.6(12)
N8 C33 S2 174.5(11)
N10 C39 N11 113.3(12)
N10 C39 H39 123.3
N11 C39 H39 123.3
N9 C40 N11 108.8(13)
N9 C40 H40 125.6
N11 C40 H40 125.6
C46 C41 C42 120.0(10)
C46 C41 N9 120.6(9)
C42 C41 N9 119.3(10)
C43 C42 C41 117.1(11)
C43 C42 H42 121.5
C41 C42 H42 121.5
C42 C43 C44 122.8(10)
C42 C43 H43 118.6
C44 C43 H43 118.6
C45 C44 C43 115.5(10)
C45 C44 C47 121.1(10)
C43 C44 C47 123.4(9)
C44 C45 C46 126.2(11)
C44 C45 H45 116.9
C46 C45 H45 116.9
C41 C46 C45 118.2(10)
C41 C46 H46 120.9
C45 C46 H46 120.9
C48 C47 C44 125.0(11)
C48 C47 H47 117.5
C44 C47 H47 117.5
C47 C48 C49 128.7(12)
C47 C48 H48 115.6
C49 C48 H48 115.6
C50 C49 C54 117.6(10)
C50 C49 C48 121.1(11)
C54 C49 C48 121.3(11)
C49 C50 C51 123.0(11)
C49 C50 H50 118.5
C51 C50 H50 118.5
C50 C51 C52 119.9(11)
C50 C51 H51 120.0
C52 C51 H51 120.1
C53 C52 C51 117.3(9)
C53 C52 C55 121.7(10)
C51 C52 C55 121.0(10)
C54 C53 C52 120.7(10)
C54 C53 H53 119.7
C52 C53 H53 119.6
C53 C54 C49 121.5(11)
C53 C54 H54 119.3
C49 C54 H54 119.3
C58 C55 C56 116.9(9)
C58 C55 C52 121.8(10)
C56 C55 C52 121.3(9)
C57 C56 C55 119.9(9)
C57 C56 H56 120.0
C55 C56 H56 120.0
N12 C57 C56 121.5(9)
N12 C57 C60 116.0(9)
C56 C57 C60 122.5(10)
C59 C58 C55 118.9(9)
C59 C58 H58 120.6
C55 C58 H58 120.6
N12 C59 C58 122.7(9)
N12 C59 C65 114.9(9)
C58 C59 C65 122.3(10)
N13 C60 C61 124.4(9)
N13 C60 C57 112.6(9)
C61 C60 C57 123.0(10)
C60 C61 C62 116.3(11)
C60 C61 H61 121.9
C62 C61 H61 121.8
C63 C62 C61 118.5(12)
C63 C62 H62 120.8
C61 C62 H62 120.8
C64 C63 C62 118.9(12)
C64 C63 H63 120.6
C62 C63 H63 120.6
N13 C64 C63 124.5(12)
N13 C64 H64 117.8
C63 C64 H64 117.8
N14 C65 C66 121.9(10)
N14 C65 C59 113.3(9)
C66 C65 C59 124.7(10)
C67 C66 C65 119.2(10)
C67 C66 H66 120.4
C65 C66 H66 120.4
C66 C67 C68 121.0(11)
C66 C67 H67 119.5
C68 C67 H67 119.5
C67 C68 C69 116.1(11)
C67 C68 H68 122.0
C69 C68 H68 122.0
N14 C69 C68 125.9(12)
N14 C69 H69 117.0
C68 C69 H69 117.0
N15 C70 S3 176.6(15)
N16 C71 S4 178.6(12)
Cl2 C90 Cl1 109.4(17)
Cl2 C90 Cl3 106.5(12)
Cl1 C90 Cl3 102.0(13)
Cl2 C90 H90 112.7
Cl1 C90 H90 112.7
Cl3 C90 H90 112.7
Cl6 C104 Cl4 85.7(8)
Cl6 C104 Cl5 81.1(8)
Cl4 C104 Cl5 103.9(6)
Cl6 C104 H104 110.4
Cl4 C104 H104 124.0
Cl5 C104 H104 130.9
C2 N1 N2 109.1(9)
C2 N1 C3 130.0(10)
N2 N1 C3 120.9(8)
C1 N2 N1 100.3(9)
C2 N3 C1 102.2(10)
C21 N4 C19 118.9(9)
C21 N4 Zn1 121.6(6)
C19 N4 Zn1 119.5(7)
C27 N5 C31 118.6(10)
C27 N5 Zn1 115.7(7)
C31 N5 Zn1 125.4(7)
C26 N6 C22 120.1(11)
C26 N6 Zn1 123.1(9)
C22 N6 Zn1 116.7(7)
C32 N7 Zn1 171.9(10)
C33 N8 Zn1 166.0(12)
C40 N9 N10 109.1(10)
C40 N9 C41 131.2(11)
N10 N9 C41 119.6(9)
C39 N10 N9 102.8(10)
C40 N11 C39 105.7(12)
C57 N12 C59 120.1(9)
C57 N12 Zn2 119.0(6)
C59 N12 Zn2 120.9(6)
C64 N13 C60 117.3(9)
C64 N13 Zn2 126.4(8)
C60 N13 Zn2 116.2(6)
C69 N14 C65 115.8(10)
C69 N14 Zn2 128.3(8)
C65 N14 Zn2 115.9(7)
C70 N15 Zn2 160.7(13)
C71 N16 Zn2 156.2(9)
N8 Zn1 N7 108.2(4)
N8 Zn1 N4 128.9(4)
N7 Zn1 N4 122.9(4)
N8 Zn1 N6 97.3(4)
N7 Zn1 N6 101.3(4)
N4 Zn1 N6 74.9(3)
N8 Zn1 N5 101.1(4)
N7 Zn1 N5 95.6(4)
N4 Zn1 N5 74.8(3)
N6 Zn1 N5 149.7(3)
N16 Zn2 N15 111.1(5)
N16 Zn2 N12 122.3(4)
N15 Zn2 N12 125.9(4)
N16 Zn2 N13 102.5(4)
N15 Zn2 N13 101.4(4)
N12 Zn2 N13 76.1(3)
N16 Zn2 N14 95.4(4)
N15 Zn2 N14 93.4(4)
N12 Zn2 N14 74.9(3)
N13 Zn2 N14 150.8(3)

loop_
_geom_bond_atom_site_label_1
_geom_bond_atom_site_label_2
_geom_bond_distance
C1 N2 1.328(13)
C1 N3 1.360(15)
C1 H1 0.9300
C2 N3 1.268(13)
C2 N1 1.341(13)
C2 H2 0.9300
C3 C4 1.350(14)
C3 C5 1.397(15)
C3 N1 1.433(12)
C4 C8 1.356(15)
C4 H4 0.9300
C5 C6 1.422(18)
C5 H5 0.9300
C6 C7 1.392(19)
C6 H6 0.9300
C7 C8 1.392(17)
C7 C9 1.470(19)
C8 H8 0.9300
C9 C10 1.114(18)
C9 H9 0.9300
C10 C11 1.52(2)
C10 H10 0.9300
C11 C16 1.27(2)
C11 C12 1.35(2)
C12 C13 1.43(2)
C12 H12 0.9300
C13 C14 1.346(17)
C13 H13 0.9300
C14 C15 1.335(16)
C14 C17 1.487(15)
C15 C16 1.382(16)
C15 H15 0.9300
C16 H16 0.9300
C17 C18 1.369(14)
C17 C20 1.396(14)
C18 C19 1.392(13)
C18 H18 0.9300
C19 N4 1.383(12)
C19 C27 1.455(14)
C20 C21 1.379(14)
C20 H20 0.9300
C21 N4 1.344(12)
C21 C22 1.516(14)
C22 C23 1.351(15)
C22 N6 1.353(13)
C23 C24 1.364(17)
C23 H23 0.9300
C24 C25 1.33(2)
C24 H24 0.9300
C25 C26 1.367(18)
C25 H25 0.9300
C26 N6 1.299(13)
C26 H26 0.9300
C27 N5 1.335(12)
C27 C28 1.404(14)
C28 C29 1.359(15)
C28 H28 0.9300
C29 C30 1.378(16)
C29 H29 0.9300
C30 C31 1.331(16)
C30 H30 0.9300
C31 N5 1.334(13)
C31 H31 0.9300
C32 N7 1.128(12)
C32 S1 1.593(13)
C33 N8 1.119(13)
C33 S2 1.634(15)
C39 N10 1.295(15)
C39 N11 1.315(16)
C39 H39 0.9300
C40 N9 1.310(14)
C40 N11 1.307(15)
C40 H40 0.9300
C41 C46 1.344(14)
C41 C42 1.411(14)
C41 N9 1.416(13)
C42 C43 1.390(15)
C42 H42 0.9300
C43 C44 1.390(14)
C43 H43 0.9300
C44 C45 1.302(14)
C44 C47 1.502(14)
C45 C46 1.380(15)
C45 H45 0.9300
C46 H46 0.9300
C47 C48 1.314(14)
C47 H47 0.9300
C48 C49 1.462(15)
C48 H48 0.9300
C49 C50 1.353(15)
C49 C54 1.419(15)
C50 C51 1.375(14)
C50 H50 0.9300
C51 C52 1.425(14)
C51 H51 0.9300
C52 C53 1.412(14)
C52 C55 1.487(13)
C53 C54 1.363(14)
C53 H53 0.9300
C54 H54 0.9300
C55 C58 1.401(13)
C55 C56 1.419(13)
C56 C57 1.380(13)
C56 H56 0.9300
C57 N12 1.324(12)
C57 C60 1.504(13)
C58 C59 1.382(13)
C58 H58 0.9300
C59 N12 1.332(12)
C59 C65 1.502(13)
C60 N13 1.361(12)
C60 C61 1.361(13)
C61 C62 1.452(16)
C61 H61 0.9300
C62 C63 1.384(18)
C62 H62 0.9300
C63 C64 1.362(17)
C63 H63 0.9300
C64 N13 1.318(13)
C64 H64 0.9300
C65 N14 1.358(12)
C65 C66 1.375(14)
C66 C67 1.346(15)
C66 H66 0.9300
C67 C68 1.363(15)
C67 H67 0.9300
C68 C69 1.371(16)
C68 H68 0.9300
C69 N14 1.322(14)
C69 H69 0.9300
C70 N15 1.094(14)
C70 S3 1.578(17)
C71 N16 1.148(13)
C71 S4 1.611(14)
C90 Cl2 1.70(2)
C90 Cl1 1.78(3)
C90 Cl3 1.83(2)
C90 H90 0.9800
C104 Cl6 1.7400(10)
C104 Cl4 1.7401(10)
C104 Cl5 1.7402(10)
C104 H104 0.9800
N1 N2 1.371(11)
N4 Zn1 2.078(8)
N5 Zn1 2.203(9)
N6 Zn1 2.174(9)
N7 Zn1 1.999(10)
N8 Zn1 1.934(11)
N9 N10 1.372(12)
N12 Zn2 2.068(8)
N13 Zn2 2.163(8)
N14 Zn2 2.208(9)
N15 Zn2 1.971(13)
N16 Zn2 1.950(11)

loop_
_geom_torsion_atom_site_label_1
_geom_torsion_atom_site_label_2
_geom_torsion_atom_site_label_3
_geom_torsion_atom_site_label_4
_geom_torsion
C5 C3 C4 C8 3.4(19)
N1 C3 C4 C8 -178.7(11)
C4 C3 C5 C6 -3.9(19)
N1 C3 C5 C6 178.1(11)
C3 C5 C6 C7 3(2)
C5 C6 C7 C8 -2(2)
C5 C6 C7 C9 -180.0(14)
C3 C4 C8 C7 -2(2)
C6 C7 C8 C4 1(2)
C9 C7 C8 C4 179.4(12)
C8 C7 C9 C10 171(2)
C6 C7 C9 C10 -11(3)
C7 C9 C10 C11 -177.8(15)
C9 C10 C11 C16 161(2)
C9 C10 C11 C12 -23(3)
C16 C11 C12 C13 -11(3)
C10 C11 C12 C13 173.2(16)
C11 C12 C13 C14 5(3)
C12 C13 C14 C15 2(2)
C12 C13 C14 C17 -178.4(15)
C13 C14 C15 C16 -3(2)
C17 C14 C15 C16 176.8(12)
C12 C11 C16 C15 9(3)
C10 C11 C16 C15 -174.7(14)
C14 C15 C16 C11 -2(3)
C15 C14 C17 C18 -172.9(12)
C13 C14 C17 C18 7(2)
C15 C14 C17 C20 9.5(19)
C13 C14 C17 C20 -170.2(15)
C20 C17 C18 C19 -2.0(17)
C14 C17 C18 C19 -179.7(10)
C17 C18 C19 N4 0.6(16)
C17 C18 C19 C27 -176.6(11)
C18 C17 C20 C21 3.3(16)
C14 C17 C20 C21 -178.9(10)
C17 C20 C21 N4 -3.5(17)
C17 C20 C21 C22 178.3(10)
N4 C21 C22 C23 176.4(11)
C20 C21 C22 C23 -5.1(18)
N4 C21 C22 N6 -2.1(14)
C20 C21 C22 N6 176.3(10)
N6 C22 C23 C24 0(2)
C21 C22 C23 C24 -178.7(12)
C22 C23 C24 C25 -1(2)
C23 C24 C25 C26 1(3)
C24 C25 C26 N6 -1(3)
N4 C19 C27 N5 6.3(14)
C18 C19 C27 N5 -176.5(10)
N4 C19 C27 C28 -173.1(10)
C18 C19 C27 C28 4.2(18)
N5 C27 C28 C29 1.0(18)
C19 C27 C28 C29 -179.7(11)
C27 C28 C29 C30 -1(2)
C28 C29 C30 C31 1(2)
C29 C30 C31 N5 -1(2)
C46 C41 C42 C43 5.6(19)
N9 C41 C42 C43 -172.5(11)
C41 C42 C43 C44 -5(2)
C42 C43 C44 C45 0(2)
C42 C43 C44 C47 178.9(12)
C43 C44 C45 C46 3(2)
C47 C44 C45 C46 -175.2(13)
C42 C41 C46 C45 -2(2)
N9 C41 C46 C45 175.7(12)
C44 C45 C46 C41 -2(2)
C45 C44 C47 C48 -178.8(13)
C43 C44 C47 C48 2.8(19)
C44 C47 C48 C49 -177.3(11)
C47 C48 C49 C50 -179.8(13)
C47 C48 C49 C54 2(2)
C54 C49 C50 C51 1.0(19)
C48 C49 C50 C51 -177.2(11)
C49 C50 C51 C52 -0.9(19)
C50 C51 C52 C53 -0.2(16)
C50 C51 C52 C55 180.0(10)
C51 C52 C53 C54 1.3(17)
C55 C52 C53 C54 -178.9(10)
C52 C53 C54 C49 -1.2(19)
C50 C49 C54 C53 0.1(18)
C48 C49 C54 C53 178.3(11)
C53 C52 C55 C58 -19.7(15)
C51 C52 C55 C58 160.1(10)
C53 C52 C55 C56 157.3(10)
C51 C52 C55 C56 -22.9(15)
C58 C55 C56 C57 -0.9(15)
C52 C55 C56 C57 -178.0(9)
C55 C56 C57 N12 -1.0(15)
C55 C56 C57 C60 178.1(9)
C56 C55 C58 C59 1.6(14)
C52 C55 C58 C59 178.7(9)
C55 C58 C59 N12 -0.6(15)
C55 C58 C59 C65 177.4(9)
N12 C57 C60 N13 0.1(13)
C56 C57 C60 N13 -179.0(9)
N12 C57 C60 C61 -177.0(10)
C56 C57 C60 C61 4.0(16)
N13 C60 C61 C62 -0.2(17)
C57 C60 C61 C62 176.5(10)
C60 C61 C62 C63 3.5(19)
C61 C62 C63 C64 -4(2)
C62 C63 C64 N13 1(2)
N12 C59 C65 N14 -0.2(14)
C58 C59 C65 N14 -178.4(10)
N12 C59 C65 C66 -177.2(10)
C58 C59 C65 C66 4.6(17)
N14 C65 C66 C67 4.1(18)
C59 C65 C66 C67 -179.1(11)
C65 C66 C67 C68 -2(2)
C66 C67 C68 C69 1(2)
C67 C68 C69 N14 -1(2)
N3 C2 N1 N2 1.3(14)
N3 C2 N1 C3 179.1(10)
C4 C3 N1 C2 26.3(18)
C5 C3 N1 C2 -155.8(12)
C4 C3 N1 N2 -156.1(11)
C5 C3 N1 N2 21.8(15)
N3 C1 N2 N1 0.9(13)
C2 N1 N2 C1 -1.3(12)
C3 N1 N2 C1 -179.3(9)
N1 C2 N3 C1 -0.7(14)
N2 C1 N3 C2 -0.2(15)
C20 C21 N4 C19 2.0(15)
C22 C21 N4 C19 -179.6(9)
C20 C21 N4 Zn1 -177.7(8)
C22 C21 N4 Zn1 0.8(12)
C18 C19 N4 C21 -0.5(14)
C27 C19 N4 C21 177.1(9)
C18 C19 N4 Zn1 179.2(7)
C27 C19 N4 Zn1 -3.2(12)
C28 C27 N5 C31 -0.3(17)
C19 C27 N5 C31 -179.7(10)
C28 C27 N5 Zn1 173.0(8)
C19 C27 N5 Zn1 -6.3(12)
C30 C31 N5 C27 0(2)
C30 C31 N5 Zn1 -172.5(11)
C25 C26 N6 C22 -1(2)
C25 C26 N6 Zn1 176.3(11)
C23 C22 N6 C26 1.0(18)
C21 C22 N6 C26 179.5(11)
C23 C22 N6 Zn1 -176.1(10)
C21 C22 N6 Zn1 2.5(12)
S1 C32 N7 Zn1 112(14)
S2 C33 N8 Zn1 98(15)
N11 C40 N9 N10 0.9(17)
N11 C40 N9 C41 -175.1(13)
C46 C41 N9 C40 -20(2)
C42 C41 N9 C40 157.6(14)
C46 C41 N9 N10 163.8(12)
C42 C41 N9 N10 -18.1(16)
N11 C39 N10 N9 -5.5(17)
C40 N9 N10 C39 2.7(15)
C41 N9 N10 C39 179.3(11)
N9 C40 N11 C39 -4.1(19)
N10 C39 N11 C40 6(2)
C56 C57 N12 C59 2.1(15)
C60 C57 N12 C59 -177.0(8)
C56 C57 N12 Zn2 -177.9(7)
C60 C57 N12 Zn2 3.0(11)
C58 C59 N12 C57 -1.3(15)
C65 C59 N12 C57 -179.4(9)
C58 C59 N12 Zn2 178.7(7)
C65 C59 N12 Zn2 0.6(12)
C63 C64 N13 C60 2.7(19)
C63 C64 N13 Zn2 -174.0(11)
C61 C60 N13 C64 -2.9(16)
C57 C60 N13 C64 -179.9(9)
C61 C60 N13 Zn2 174.1(9)
C57 C60 N13 Zn2 -2.9(11)
C68 C69 N14 C65 3(2)
C68 C69 N14 Zn2 -178.5(11)
C66 C65 N14 C69 -4.5(17)
C59 C65 N14 C69 178.4(11)
C66 C65 N14 Zn2 176.9(9)
C59 C65 N14 Zn2 -0.2(12)
S3 C70 N15 Zn2 -10(27)
S4 C71 N16 Zn2 -145(45)
C33 N8 Zn1 N7 78(4)
C33 N8 Zn1 N4 -103(4)
C33 N8 Zn1 N6 -26(4)
C33 N8 Zn1 N5 178(4)
C32 N7 Zn1 N8 68(7)
C32 N7 Zn1 N4 -111(7)
C32 N7 Zn1 N6 169(7)
C32 N7 Zn1 N5 -36(7)
C21 N4 Zn1 N8 87.6(9)
C19 N4 Zn1 N8 -92.1(8)
C21 N4 Zn1 N7 -93.4(8)
C19 N4 Zn1 N7 86.9(8)
C21 N4 Zn1 N6 0.4(8)
C19 N4 Zn1 N6 -179.3(8)
C21 N4 Zn1 N5 179.7(8)
C19 N4 Zn1 N5 0.0(7)
C26 N6 Zn1 N8 53.1(11)
C22 N6 Zn1 N8 -130.0(8)
C26 N6 Zn1 N7 -57.2(11)
C22 N6 Zn1 N7 119.7(8)
C26 N6 Zn1 N4 -178.5(11)
C22 N6 Zn1 N4 -1.6(8)
C26 N6 Zn1 N5 -179.8(9)
C22 N6 Zn1 N5 -2.9(13)
C27 N5 Zn1 N8 131.1(8)
C31 N5 Zn1 N8 -56.1(11)
C27 N5 Zn1 N7 -119.1(8)
C31 N5 Zn1 N7 53.7(11)
C27 N5 Zn1 N4 3.5(7)
C31 N5 Zn1 N4 176.3(11)
C27 N5 Zn1 N6 4.8(12)
C31 N5 Zn1 N6 177.7(9)
C71 N16 Zn2 N15 -79(2)
C71 N16 Zn2 N12 92(2)
C71 N16 Zn2 N13 173(2)
C71 N16 Zn2 N14 16(2)
C70 N15 Zn2 N16 106(4)
C70 N15 Zn2 N12 -65(4)
C70 N15 Zn2 N13 -146(4)
C70 N15 Zn2 N14 9(4)
C57 N12 Zn2 N16 92.7(8)
C59 N12 Zn2 N16 -87.3(8)
C57 N12 Zn2 N15 -97.5(8)
C59 N12 Zn2 N15 82.5(9)
C57 N12 Zn2 N13 -3.4(7)
C59 N12 Zn2 N13 176.6(8)
C57 N12 Zn2 N14 179.5(8)
C59 N12 Zn2 N14 -0.5(7)
C64 N13 Zn2 N16 59.4(10)
C60 N13 Zn2 N16 -117.3(8)
C64 N13 Zn2 N15 -55.5(10)
C60 N13 Zn2 N15 127.8(8)
C64 N13 Zn2 N12 -179.9(10)
C60 N13 Zn2 N12 3.4(7)
C64 N13 Zn2 N14 -174.3(9)
C60 N13 Zn2 N14 9.0(12)
C69 N14 Zn2 N16 -55.9(12)
C65 N14 Zn2 N16 122.5(8)
C69 N14 Zn2 N15 55.7(12)
C65 N14 Zn2 N15 -126.0(9)
C69 N14 Zn2 N12 -178.0(12)
C65 N14 Zn2 N12 0.4(8)
C69 N14 Zn2 N13 176.3(10)
C65 N14 Zn2 N13 -5.3(13)
